data_4344879
loop_
_publ_author_name
'Glass, Elliot N.'
'Fielden, John'
'Huang, Zhuangqun'
'Xiang, Xu'
'Musaev, Djamaladdin G.'
'Lian, Tianquan'
'Hill, Craig L.'

_publ_section_title
;
 Transition Metal Substitution Effects on Metal-to-Polyoxometalate Charge
 Transfer.
;
_journal_issue 9
_journal_name_full 'Inorganic chemistry'
_journal_page_first 4308
_journal_page_last 4319
_journal_paper_doi 10.1021/acs.inorgchem.6b00060
_journal_volume 55
_journal_year 2016
_chemical_formula_moiety 'Co2 H2 O40 W11, 0.5 (Co H12 O6), 7 (N H4), 16 (H2O)'
_chemical_formula_sum 'Co2.5 H68 N7 O59 W11'
_chemical_formula_weight 3280.29
_chemical_name_systematic
; 
 ? 
;
_space_group_IT_number 225
_space_group_name_Hall '-F 4 2 3'
_symmetry_cell_setting cubic
_symmetry_space_group_name_Hall '-F 4 2 3'
_symmetry_space_group_name_H-M 'F m -3 m'
_atom_sites_solution_primary direct
_atom_sites_solution_secondary difmap
_audit_creation_method SHELXL-2014/7
_cell_angle_alpha 90.00
_cell_angle_beta 90.00
_cell_angle_gamma 90.00
_cell_formula_units_Z 8
_cell_length_a 22.376(8)
_cell_length_b 22.376(8)
_cell_length_c 22.376(8)
_cell_measurement_reflns_used 9963
_cell_measurement_temperature 173(2)
_cell_measurement_theta_max 31.91
_cell_measurement_theta_min 2.57
_cell_volume 11203(7)
_computing_cell_refinement 'Bruker SAINT'
_computing_data_collection 'Bruker APEX2'
_computing_data_reduction 'Bruker SAINT'
_computing_molecular_graphics 'Bruker SHELXTL'
_computing_publication_material 'Bruker SHELXTL'
_computing_structure_refinement 'SHELXL-2014/7 (Sheldrick, 2014)'
_computing_structure_solution 'SHELXS-97 (Sheldrick, 2008)'
_diffrn_ambient_temperature 173(2)
_diffrn_measured_fraction_theta_full 0.995
_diffrn_measured_fraction_theta_max 0.997
_diffrn_measurement_device_type 'Bruker APEX-II CCD'
_diffrn_measurement_method '\f and \w scans'
_diffrn_radiation_monochromator graphite
_diffrn_radiation_source 'fine-focus sealed tube'
_diffrn_radiation_type MoK\a
_diffrn_radiation_wavelength 0.71073
_diffrn_reflns_av_R_equivalents 0.0557
_diffrn_reflns_av_sigmaI/netI 0.0106
_diffrn_reflns_Laue_measured_fraction_full 0.995
_diffrn_reflns_Laue_measured_fraction_max 0.997
_diffrn_reflns_limit_h_max 31
_diffrn_reflns_limit_h_min -31
_diffrn_reflns_limit_k_max 31
_diffrn_reflns_limit_k_min -31
_diffrn_reflns_limit_l_max 31
_diffrn_reflns_limit_l_min -31
_diffrn_reflns_number 57069
_diffrn_reflns_point_group_measured_fraction_full 0.995
_diffrn_reflns_point_group_measured_fraction_max 0.997
_diffrn_reflns_theta_full 25.000
_diffrn_reflns_theta_max 30.46
_diffrn_reflns_theta_min 2.57
_exptl_absorpt_coefficient_mu 23.331
_exptl_absorpt_correction_T_max 0.1952
_exptl_absorpt_correction_T_min 0.1180
_exptl_absorpt_correction_type numerical
_exptl_absorpt_process_details 'Bruker SADABS'
_exptl_crystal_colour green
_exptl_crystal_density_diffrn 3.890
_exptl_crystal_density_method 'not measured'
_exptl_crystal_description block
_exptl_crystal_F_000 11764
_exptl_crystal_size_max 0.16
_exptl_crystal_size_mid 0.14
_exptl_crystal_size_min 0.10
_refine_diff_density_max 1.259
_refine_diff_density_min -2.523
_refine_diff_density_rms 0.218
_refine_ls_extinction_method none
_refine_ls_goodness_of_fit_ref 1.217
_refine_ls_hydrogen_treatment undef
_refine_ls_matrix_type full
_refine_ls_number_parameters 53
_refine_ls_number_reflns 918
_refine_ls_number_restraints 6
_refine_ls_restrained_S_all 1.214
_refine_ls_R_factor_all 0.0250
_refine_ls_R_factor_gt 0.0231
_refine_ls_shift/su_max 0.000
_refine_ls_shift/su_mean 0.000
_refine_ls_structure_factor_coef Fsqd
_refine_ls_weighting_details 'calc w=1/[\s^2^(Fo^2^)+(0.0196P)^2^+547.4511P] where P=(Fo^2^+2Fc^2^)/3'
_refine_ls_weighting_scheme calc
_refine_ls_wR_factor_gt 0.0605
_refine_ls_wR_factor_ref 0.0616
_reflns_Friedel_coverage 0.000
_reflns_number_gt 866
_reflns_number_total 918
_reflns_threshold_expression >2sigma(I)
_cod_data_source_file ic6b00060_si_002.cif
_cod_data_source_block cj1_6
_cod_depositor_comments 'Adding full bibliography for 4344879.cif.'
_cod_original_sg_symbol_H-M Fm-3m
_cod_original_formula_sum 'Co2.50 H68 N7 O59 W11'
_cod_database_code 4344879
_shelx_shelxl_version_number 2014/7
_shelx_space_group_comment
;
The symmetry employed for this shelxl refinement is uniquely defined
by the following loop, which should always be used as a source of
symmetry information in preference to the above space-group names.
They are only intended as comments.
;

loop_
_symmetry_equiv_pos_as_xyz
'x, y, z'
'-x, -y, z'
'-x, y, -z'
'x, -y, -z'
'z, x, y'
'z, -x, -y'
'-z, -x, y'
'-z, x, -y'
'y, z, x'
'-y, z, -x'
'y, -z, -x'
'-y, -z, x'
'y, x, -z'
'-y, -x, -z'
'y, -x, z'
'-y, x, z'
'x, z, -y'
'-x, z, y'
'-x, -z, -y'
'x, -z, y'
'z, y, -x'
'z, -y, x'
'-z, y, x'
'-z, -y, -x'
'x, y+1/2, z+1/2'
'-x, -y+1/2, z+1/2'
'-x, y+1/2, -z+1/2'
'x, -y+1/2, -z+1/2'
'z, x+1/2, y+1/2'
'z, -x+1/2, -y+1/2'
'-z, -x+1/2, y+1/2'
'-z, x+1/2, -y+1/2'
'y, z+1/2, x+1/2'
'-y, z+1/2, -x+1/2'
'y, -z+1/2, -x+1/2'
'-y, -z+1/2, x+1/2'
'y, x+1/2, -z+1/2'
'-y, -x+1/2, -z+1/2'
'y, -x+1/2, z+1/2'
'-y, x+1/2, z+1/2'
'x, z+1/2, -y+1/2'
'-x, z+1/2, y+1/2'
'-x, -z+1/2, -y+1/2'
'x, -z+1/2, y+1/2'
'z, y+1/2, -x+1/2'
'z, -y+1/2, x+1/2'
'-z, y+1/2, x+1/2'
'-z, -y+1/2, -x+1/2'
'x+1/2, y, z+1/2'
'-x+1/2, -y, z+1/2'
'-x+1/2, y, -z+1/2'
'x+1/2, -y, -z+1/2'
'z+1/2, x, y+1/2'
'z+1/2, -x, -y+1/2'
'-z+1/2, -x, y+1/2'
'-z+1/2, x, -y+1/2'
'y+1/2, z, x+1/2'
'-y+1/2, z, -x+1/2'
'y+1/2, -z, -x+1/2'
'-y+1/2, -z, x+1/2'
'y+1/2, x, -z+1/2'
'-y+1/2, -x, -z+1/2'
'y+1/2, -x, z+1/2'
'-y+1/2, x, z+1/2'
'x+1/2, z, -y+1/2'
'-x+1/2, z, y+1/2'
'-x+1/2, -z, -y+1/2'
'x+1/2, -z, y+1/2'
'z+1/2, y, -x+1/2'
'z+1/2, -y, x+1/2'
'-z+1/2, y, x+1/2'
'-z+1/2, -y, -x+1/2'
'x+1/2, y+1/2, z'
'-x+1/2, -y+1/2, z'
'-x+1/2, y+1/2, -z'
'x+1/2, -y+1/2, -z'
'z+1/2, x+1/2, y'
'z+1/2, -x+1/2, -y'
'-z+1/2, -x+1/2, y'
'-z+1/2, x+1/2, -y'
'y+1/2, z+1/2, x'
'-y+1/2, z+1/2, -x'
'y+1/2, -z+1/2, -x'
'-y+1/2, -z+1/2, x'
'y+1/2, x+1/2, -z'
'-y+1/2, -x+1/2, -z'
'y+1/2, -x+1/2, z'
'-y+1/2, x+1/2, z'
'x+1/2, z+1/2, -y'
'-x+1/2, z+1/2, y'
'-x+1/2, -z+1/2, -y'
'x+1/2, -z+1/2, y'
'z+1/2, y+1/2, -x'
'z+1/2, -y+1/2, x'
'-z+1/2, y+1/2, x'
'-z+1/2, -y+1/2, -x'
'-x, -y, -z'
'x, y, -z'
'x, -y, z'
'-x, y, z'
'-z, -x, -y'
'-z, x, y'
'z, x, -y'
'z, -x, y'
'-y, -z, -x'
'y, -z, x'
'-y, z, x'
'y, z, -x'
'-y, -x, z'
'y, x, z'
'-y, x, -z'
'y, -x, -z'
'-x, -z, y'
'x, -z, -y'
'x, z, y'
'-x, z, -y'
'-z, -y, x'
'-z, y, -x'
'z, -y, -x'
'z, y, x'
'-x, -y+1/2, -z+1/2'
'x, y+1/2, -z+1/2'
'x, -y+1/2, z+1/2'
'-x, y+1/2, z+1/2'
'-z, -x+1/2, -y+1/2'
'-z, x+1/2, y+1/2'
'z, x+1/2, -y+1/2'
'z, -x+1/2, y+1/2'
'-y, -z+1/2, -x+1/2'
'y, -z+1/2, x+1/2'
'-y, z+1/2, x+1/2'
'y, z+1/2, -x+1/2'
'-y, -x+1/2, z+1/2'
'y, x+1/2, z+1/2'
'-y, x+1/2, -z+1/2'
'y, -x+1/2, -z+1/2'
'-x, -z+1/2, y+1/2'
'x, -z+1/2, -y+1/2'
'x, z+1/2, y+1/2'
'-x, z+1/2, -y+1/2'
'-z, -y+1/2, x+1/2'
'-z, y+1/2, -x+1/2'
'z, -y+1/2, -x+1/2'
'z, y+1/2, x+1/2'
'-x+1/2, -y, -z+1/2'
'x+1/2, y, -z+1/2'
'x+1/2, -y, z+1/2'
'-x+1/2, y, z+1/2'
'-z+1/2, -x, -y+1/2'
'-z+1/2, x, y+1/2'
'z+1/2, x, -y+1/2'
'z+1/2, -x, y+1/2'
'-y+1/2, -z, -x+1/2'
'y+1/2, -z, x+1/2'
'-y+1/2, z, x+1/2'
'y+1/2, z, -x+1/2'
'-y+1/2, -x, z+1/2'
'y+1/2, x, z+1/2'
'-y+1/2, x, -z+1/2'
'y+1/2, -x, -z+1/2'
'-x+1/2, -z, y+1/2'
'x+1/2, -z, -y+1/2'
'x+1/2, z, y+1/2'
'-x+1/2, z, -y+1/2'
'-z+1/2, -y, x+1/2'
'-z+1/2, y, -x+1/2'
'z+1/2, -y, -x+1/2'
'z+1/2, y, x+1/2'
'-x+1/2, -y+1/2, -z'
'x+1/2, y+1/2, -z'
'x+1/2, -y+1/2, z'
'-x+1/2, y+1/2, z'
'-z+1/2, -x+1/2, -y'
'-z+1/2, x+1/2, y'
'z+1/2, x+1/2, -y'
'z+1/2, -x+1/2, y'
'-y+1/2, -z+1/2, -x'
'y+1/2, -z+1/2, x'
'-y+1/2, z+1/2, x'
'y+1/2, z+1/2, -x'
'-y+1/2, -x+1/2, z'
'y+1/2, x+1/2, z'
'-y+1/2, x+1/2, -z'
'y+1/2, -x+1/2, -z'
'-x+1/2, -z+1/2, y'
'x+1/2, -z+1/2, -y'
'x+1/2, z+1/2, y'
'-x+1/2, z+1/2, -y'
'-z+1/2, -y+1/2, x'
'-z+1/2, y+1/2, -x'
'z+1/2, -y+1/2, -x'
'z+1/2, y+1/2, x'

loop_
_atom_site_label
_atom_site_type_symbol
_atom_site_fract_x
_atom_site_fract_y
_atom_site_fract_z
_atom_site_U_iso_or_equiv
_atom_site_adp_type
_atom_site_occupancy
_atom_site_site_symmetry_order
_atom_site_calc_flag
_atom_site_refinement_flags_posn
_atom_site_refinement_flags_adp
_atom_site_refinement_flags_occupancy
Co1 Co 0.2500 0.2500 0.2500 0.0074(5) Uani 1 24 d S T P
Co2 Co 0.13963(2) 0.13963(2) 0.24267(2) 0.01490(10) Uani 0.0833 2 d S T P
O1 O 0.1189(2) 0.20223(16) 0.29777(16) 0.0191(9) Uani 1 2 d S T P
O2 O 0.08579(17) 0.08579(17) 0.2612(3) 0.0340(13) Uani 1 2 d S T P
O3 O 0.0927(2) 0.18102(17) 0.18102(17) 0.0227(10) Uani 1 2 d S T P
O4 O 0.20061(19) 0.20061(19) 0.20061(19) 0.0101(13) Uani 1 6 d S T P
W1 W 0.13963(2) 0.13963(2) 0.24267(2) 0.01490(10) Uani 0.9167 2 d S T P
Co3 Co 0.0000 0.0000 0.0000 0.0163(8) Uani 1 48 d S T P
O5 O 0.0249(6) 0.0249(6) 0.0865(9) 0.020(4) Uani 0.25 2 d S T P
N1 N 0.0000 0.1516(6) 0.3484(6) 0.026(4) Uani 0.5 4 d S T P
N2 N 0.0000 0.2500 0.2500 0.056(6) Uani 1 8 d S T P
N3 N 0.9072(15) 0.0928(15) 0.4072(15) 0.029(10) Uani 0.25 6 d S T P
O6 O 0.0000 0.1251(3) 0.1251(3) 0.093(6) Uani 1 4 d S TU P
O7 O 0.0000 0.0000 0.2107(6) 0.038(3) Uani 1 8 d S T P

loop_
_atom_site_aniso_label
_atom_site_aniso_U_11
_atom_site_aniso_U_22
_atom_site_aniso_U_33
_atom_site_aniso_U_23
_atom_site_aniso_U_13
_atom_site_aniso_U_12
Co1 0.0074(5) 0.0074(5) 0.0074(5) 0.000 0.000 0.000
Co2 0.01380(11) 0.01380(11) 0.01709(15) -0.00009(6) -0.00009(6) -0.00476(9)
O1 0.017(2) 0.0203(14) 0.0203(14) -0.0020(18) 0.0029(13) -0.0029(13)
O2 0.0299(19) 0.0299(19) 0.042(4) 0.0008(16) 0.0008(16) -0.019(3)
O3 0.016(2) 0.0260(16) 0.0260(16) -0.004(2) -0.0053(14) -0.0053(14)
O4 0.0101(13) 0.0101(13) 0.0101(13) -0.0010(14) -0.0010(14) -0.0010(14)
W1 0.01380(11) 0.01380(11) 0.01709(15) -0.00009(6) -0.00009(6) -0.00476(9)
Co3 0.0163(8) 0.0163(8) 0.0163(8) 0.000 0.000 0.000
O5 0.018(5) 0.018(5) 0.025(10) -0.009(5) -0.009(5) -0.006(7)
N1 0.008(7) 0.035(6) 0.035(6) 0.010(8) 0.000 0.000
N2 0.024(8) 0.072(9) 0.072(9) -0.046(11) 0.000 0.000
N3 0.029(10) 0.029(10) 0.029(10) -0.012(13) 0.012(13) -0.012(13)
O6 0.015(4) 0.133(9) 0.133(9) -0.116(11) 0.000 0.000
O7 0.039(4) 0.039(4) 0.036(7) 0.000 0.000 0.000

loop_
_atom_type_symbol
_atom_type_description
_atom_type_scat_dispersion_real
_atom_type_scat_dispersion_imag
_atom_type_scat_source
N N 0.0061 0.0033 'International Tables Vol C Tables 4.2.6.8 and 6.1.1.4'
H H 0.0000 0.0000 'International Tables Vol C Tables 4.2.6.8 and 6.1.1.4'
O O 0.0106 0.0060 'International Tables Vol C Tables 4.2.6.8 and 6.1.1.4'
Co Co 0.3494 0.9721 'International Tables Vol C Tables 4.2.6.8 and 6.1.1.4'
W W -0.8490 6.8722 'International Tables Vol C Tables 4.2.6.8 and 6.1.1.4'

loop_
_geom_angle_atom_site_label_1
_geom_angle_atom_site_label_2
_geom_angle_atom_site_label_3
_geom_angle
_geom_angle_site_symmetry_1
_geom_angle_site_symmetry_3
O4 Co1 O4 109.5 74 28
O4 Co1 O4 109.471(1) 74 51
O4 Co1 O4 109.5 28 51
O4 Co1 O4 109.5 74 .
O4 Co1 O4 109.5 28 .
O4 Co1 O4 109.5 51 .
O2 Co2 O1 100.6(2) . .
O2 Co2 O1 100.6(2) . 56
O1 Co2 O1 86.5(3) . 56
O2 Co2 O3 97.06(19) . .
O1 Co2 O3 88.8(2) . .
O1 Co2 O3 162.29(18) 56 .
O2 Co2 O3 97.05(19) . 5
O1 Co2 O3 162.29(18) . 5
O1 Co2 O3 88.8(2) 56 5
O3 Co2 O3 90.6(3) . 5
O2 Co2 O4 167.7(3) . .
O1 Co2 O4 88.34(18) . .
O1 Co2 O4 88.34(18) 56 .
O3 Co2 O4 74.46(16) . .
O3 Co2 O4 74.47(16) 5 .
Co2 O1 W1 151.2 . 35
Co2 O1 Co2 151.2(3) . 35
W1 O1 Co2 0.0 35 35
W1 O3 Co2 0.0 9 9
W1 O3 Co2 112.1 9 .
Co2 O3 Co2 112.1(2) 9 .
Co1 O4 W1 118.74(17) . 5
Co1 O4 Co2 118.74(17) . 5
W1 O4 Co2 0.0 5 5
Co1 O4 W1 118.74(17) . 9
W1 O4 W1 98.8(2) 5 9
Co2 O4 W1 98.8(2) 5 9
Co1 O4 Co2 118.74(17) . 9
W1 O4 Co2 98.8 5 9
Co2 O4 Co2 98.8(2) 5 9
W1 O4 Co2 0.0 9 9
Co1 O4 Co2 118.74(17) . .
W1 O4 Co2 98.8 5 .
Co2 O4 Co2 98.8(2) 5 .
W1 O4 Co2 98.8 9 .
Co2 O4 Co2 98.8(2) 9 .
O5 Co3 O5 180.0(13) 105 9
O5 Co3 O5 55.6(9) 105 97
O5 Co3 O5 124.4(9) 9 97
O5 Co3 O5 55.6(9) 105 101
O5 Co3 O5 124.4(9) 9 101
O5 Co3 O5 55.6(9) 97 101
O5 Co3 O5 124.4(9) 105 5
O5 Co3 O5 55.6(9) 9 5
O5 Co3 O5 124.4(9) 97 5
O5 Co3 O5 180.0(13) 101 5
O5 Co3 O5 149.1(7) 105 108
O5 Co3 O5 30.9(7) 9 108
O5 Co3 O5 94.07(19) 97 108
O5 Co3 O5 115.0(4) 101 108
O5 Co3 O5 65.0(4) 5 108
O5 Co3 O5 94.07(19) 105 99
O5 Co3 O5 85.93(19) 9 99
O5 Co3 O5 149.1(7) 97 99
O5 Co3 O5 115.0(4) 101 99
O5 Co3 O5 65.0(4) 5 99
O5 Co3 O5 115.0(4) 108 99
O5 Co3 O5 65.0(4) 105 4
O5 Co3 O5 115.0(4) 9 4
O5 Co3 O5 30.9(7) 97 4
O5 Co3 O5 85.93(19) 101 4
O5 Co3 O5 94.07(19) 5 4
O5 Co3 O5 85.93(19) 108 4
O5 Co3 O5 135.7(11) 99 4
O5 Co3 O5 115.0(4) 105 100
O5 Co3 O5 65.0(4) 9 100
O5 Co3 O5 149.1(7) 97 100
O5 Co3 O5 94.07(19) 101 100
O5 Co3 O5 85.93(19) 5 100
O5 Co3 O5 94.07(19) 108 100
O5 Co3 O5 44.3(11) 99 100
O5 Co3 O5 180.0(13) 4 100
O5 Co3 O5 85.93(19) 105 3
O5 Co3 O5 94.07(19) 9 3
O5 Co3 O5 30.9(7) 97 3
O5 Co3 O5 65.0(4) 101 3
O5 Co3 O5 115.0(4) 5 3
O5 Co3 O5 65.0(4) 108 3
O5 Co3 O5 180.0(13) 99 3
O5 Co3 O5 44.3(11) 4 3
O5 Co3 O5 135.7(11) 100 3
O5 Co3 O5 30.9(7) 105 12
O5 Co3 O5 149.1(7) 9 12
O5 Co3 O5 85.93(19) 97 12
O5 Co3 O5 65.0(4) 101 12
O5 Co3 O5 115.0(4) 5 12
O5 Co3 O5 180.0(13) 108 12
O5 Co3 O5 65.0(4) 99 12
O5 Co3 O5 94.07(19) 4 12
O5 Co3 O5 85.93(19) 100 12
O5 Co3 O5 115.0(4) 3 12
O5 Co3 O5 115.0(4) 105 103
O5 Co3 O5 65.0(4) 9 103
O5 Co3 O5 94.07(19) 97 103
O5 Co3 O5 149.1(7) 101 103
O5 Co3 O5 30.9(7) 5 103
O5 Co3 O5 55.6(9) 108 103
O5 Co3 O5 94.07(19) 99 103
O5 Co3 O5 65.0(4) 4 103
O5 Co3 O5 115.0(4) 100 103
O5 Co3 O5 85.93(19) 3 103
O5 Co3 O5 124.4(9) 12 103
O5 O5 O5 89.998(4) 100 99
O5 O5 O5 44.999(4) 100 2
O5 O5 O5 44.999(3) 99 2
O5 O5 Co3 74.5(4) 100 .
O5 O5 Co3 74.5(4) 99 .
O5 O5 Co3 67.9(5) 2 .

loop_
_geom_bond_atom_site_label_1
_geom_bond_atom_site_label_2
_geom_bond_distance
_geom_bond_site_symmetry_2
Co1 O4 1.914(7) 74
Co1 O4 1.914(7) 28
Co1 O4 1.914(7) 51
Co1 O4 1.914(7) .
Co2 O2 1.753(5) .
Co2 O1 1.9226(14) .
Co2 O1 1.9227(14) 56
Co2 O3 1.965(3) .
Co2 O3 1.965(3) 5
Co2 O4 2.147(4) .
O1 W1 1.9227(14) 35
O1 Co2 1.9227(14) 35
O3 W1 1.965(3) 9
O3 Co2 1.965(3) 9
O4 W1 2.147(4) 5
O4 Co2 2.147(4) 5
O4 W1 2.147(4) 9
O4 Co2 2.147(4) 9
Co3 O5 2.090(19) 105
Co3 O5 2.090(19) 9
Co3 O5 2.090(19) 97
Co3 O5 2.090(19) 101
Co3 O5 2.090(19) 5
Co3 O5 2.090(19) 108
Co3 O5 2.090(19) 99
Co3 O5 2.090(19) 4
Co3 O5 2.090(19) 100
Co3 O5 2.090(19) 3
Co3 O5 2.090(19) 12
Co3 O5 2.090(19) 103
O5 O5 1.11(3) 100
O5 O5 1.11(3) 99
O5 O5 1.58(4) 2
